data_2232599
loop_
_publ_author_name
'Rademeyer, M.'

_publ_section_title
;
 1-(2-Azaniumylethyl)piperazine-1,4-diium trinitrate
;
_journal_coeditor_code BT5713
_journal_issue 12
_journal_name_full 'Acta Crystallographica Section E'
_journal_page_first o3301
_journal_paper_doi 10.1107/S1600536811047507
_journal_volume 67
_journal_year 2011
_chemical_formula_iupac 'C6 H18 N3 3+, 3N O3 -'
_chemical_formula_moiety 'C6 H18 N3 3+, 3(N O3 -)'
_chemical_formula_sum 'C6 H18 N6 O9'
_chemical_formula_weight 318.26
_chemical_name_systematic
;
1-(2-Azaniumylethyl)piperazine-1,4-diium trinitrate
;
_space_group_IT_number 14
_symmetry_cell_setting monoclinic
_symmetry_space_group_name_Hall '-P 2ybc'
_symmetry_space_group_name_H-M 'P 1 21/c 1'
_atom_sites_solution_hydrogens geom
_atom_sites_solution_primary direct
_atom_sites_solution_secondary difmap
_audit_creation_method SHELXL-97
_cell_angle_alpha 90.00
_cell_angle_beta 96.635(6)
_cell_angle_gamma 90.00
_cell_formula_units_Z 4
_cell_length_a 7.7946(6)
_cell_length_b 8.9320(6)
_cell_length_c 19.6910(13)
_cell_measurement_reflns_used 5277
_cell_measurement_temperature 293(2)
_cell_measurement_theta_max 31.9527
_cell_measurement_theta_min 3.7154
_cell_volume 1361.73(17)
_computing_cell_refinement 'CrysAlis RED (Oxford Diffraction, 2006)'
_computing_data_collection 'CrysAlis CCD (Oxford Diffraction, 2006)'
_computing_data_reduction 'CrysAlis RED (Oxford Diffraction, 2006)'
_computing_molecular_graphics 'Mercury (Macrae <i>et al.</i>, 2008)'
_computing_publication_material 'PLATON (Spek, 2009) and WinGX (Farrugia, 1999)'
_computing_structure_refinement 'SHELXL97 (Sheldrick, 2008)'
_computing_structure_solution 'SHELXS97 (Sheldrick, 2008)'
_diffrn_ambient_temperature 293(2)
_diffrn_measured_fraction_theta_full 0.997
_diffrn_measured_fraction_theta_max 0.910
_diffrn_measurement_device_type 'Oxford Xcalibur2'
_diffrn_measurement_method 'omega--2theta scans'
_diffrn_radiation_monochromator graphite
_diffrn_radiation_source 'fine-focus sealed tube'
_diffrn_radiation_type MoK\a
_diffrn_radiation_wavelength 0.71073
_diffrn_reflns_av_R_equivalents 0.0218
_diffrn_reflns_av_sigmaI/netI 0.0318
_diffrn_reflns_limit_h_max 6
_diffrn_reflns_limit_h_min -11
_diffrn_reflns_limit_k_max 12
_diffrn_reflns_limit_k_min -12
_diffrn_reflns_limit_l_max 29
_diffrn_reflns_limit_l_min -28
_diffrn_reflns_number 13603
_diffrn_reflns_theta_full 25.00
_diffrn_reflns_theta_max 32.02
_diffrn_reflns_theta_min 3.72
_exptl_absorpt_coefficient_mu 0.144
_exptl_absorpt_correction_T_max 1.04296
_exptl_absorpt_correction_T_min 0.96548
_exptl_absorpt_correction_type multi-scan
_exptl_absorpt_process_details
;
(CrysAlis RED; Oxford Diffraction, 2006)
;
_exptl_crystal_colour colourless
_exptl_crystal_density_diffrn 1.552
_exptl_crystal_density_method 'not measured'
_exptl_crystal_description block
_exptl_crystal_F_000 672
_exptl_crystal_size_max 0.35
_exptl_crystal_size_mid 0.30
_exptl_crystal_size_min 0.20
_refine_diff_density_max 0.241
_refine_diff_density_min -0.213
_refine_ls_extinction_coef 0.033(3)
_refine_ls_extinction_expression Fc^*^=kFc[1+0.001xFc^2^\l^3^/sin(2\q)]^-1/4^
_refine_ls_extinction_method 'SHELXL97 (Sheldrick, 2008)'
_refine_ls_goodness_of_fit_ref 1.005
_refine_ls_hydrogen_treatment constr
_refine_ls_matrix_type full
_refine_ls_number_parameters 192
_refine_ls_number_reflns 4319
_refine_ls_number_restraints 0
_refine_ls_restrained_S_all 1.005
_refine_ls_R_factor_all 0.0726
_refine_ls_R_factor_gt 0.0420
_refine_ls_shift/su_max 0.001
_refine_ls_shift/su_mean 0.000
_refine_ls_structure_factor_coef Fsqd
_refine_ls_weighting_details 'calc w=1/[\s^2^(Fo^2^)+(0.0740P)^2^+0.0000P] where P=(Fo^2^+2Fc^2^)/3'
_refine_ls_weighting_scheme calc
_refine_ls_wR_factor_gt 0.1194
_refine_ls_wR_factor_ref 0.1289
_reflns_number_gt 2517
_reflns_number_total 4319
_reflns_threshold_expression I>2\s(I)
_cod_data_source_file bt5713.cif
_cod_data_source_block I
_cod_original_sg_symbol_H-M 'P 21/c'
_cod_database_code 2232599
_cod_database_fobs_code 2232599

loop_
_symmetry_equiv_pos_as_xyz
'x, y, z'
'-x, y+1/2, -z+1/2'
'-x, -y, -z'
'x, -y-1/2, z-1/2'

loop_
_atom_site_type_symbol
_atom_site_label
_atom_site_fract_x
_atom_site_fract_y
_atom_site_fract_z
_atom_site_U_iso_or_equiv
_atom_site_adp_type
_atom_site_calc_flag
_atom_site_refinement_flags
_atom_site_occupancy
_atom_site_symmetry_multiplicity
O O8 -0.12932(14) 0.16141(11) 0.10385(6) 0.0633(3) Uani d . 1 1
O O9 -0.14426(14) 0.36595(11) 0.16044(5) 0.0567(3) Uani d . 1 1
N N5 0.25593(12) 0.88408(10) 0.10913(5) 0.0323(2) Uani d . 1 1
H H5 0.3465 0.8265 0.0997 0.039 Uiso calc R 1 1
N N4 0.02701(14) 0.65031(12) 0.14525(6) 0.0448(3) Uani d . 1 1
H H4A 0.0034 0.5530 0.1515 0.054 Uiso calc R 1 1
H H4B -0.0651 0.7043 0.1544 0.054 Uiso calc R 1 1
N N6 0.49105(14) 1.25521(12) 0.11758(5) 0.0432(3) Uani d . 1 1
H H7A 0.4563 1.2789 0.0743 0.065 Uiso calc R 1 1
H H7B 0.6012 1.2814 0.1278 0.065 Uiso calc R 1 1
H H7C 0.4265 1.3035 0.1449 0.065 Uiso calc R 1 1
C C4 0.22499(17) 0.85655(14) 0.18187(6) 0.0387(3) Uani d . 1 1
H H4C 0.1312 0.9198 0.1932 0.046 Uiso calc R 1 1
H H4D 0.3278 0.8830 0.2120 0.046 Uiso calc R 1 1
C C1 0.09846(17) 0.83708(15) 0.06264(6) 0.0428(3) Uani d . 1 1
H H1A 0.0008 0.8981 0.0718 0.051 Uiso calc R 1 1
H H1B 0.1182 0.8531 0.0154 0.051 Uiso calc R 1 1
C C5 0.29617(16) 1.04353(13) 0.09492(6) 0.0398(3) Uani d . 1 1
H H5A 0.2098 1.1071 0.1120 0.048 Uiso calc R 1 1
H H5B 0.2890 1.0580 0.0458 0.048 Uiso calc R 1 1
C C3 0.18042(18) 0.69465(15) 0.19308(7) 0.0445(3) Uani d . 1 1
H H3A 0.2779 0.6317 0.1856 0.053 Uiso calc R 1 1
H H3B 0.1561 0.6806 0.2399 0.053 Uiso calc R 1 1
C C2 0.05773(17) 0.67486(15) 0.07315(6) 0.0445(3) Uani d . 1 1
H H2A -0.0442 0.6465 0.0429 0.053 Uiso calc R 1 1
H H2B 0.1533 0.6131 0.0624 0.053 Uiso calc R 1 1
C C6 0.47308(16) 1.09143(14) 0.12711(7) 0.0442(3) Uani d . 1 1
H H6A 0.4868 1.0674 0.1755 0.053 Uiso calc R 1 1
H H6B 0.5616 1.0388 0.1058 0.053 Uiso calc R 1 1
O O7 0.05818(13) 0.33529(11) 0.09607(6) 0.0573(3) Uani d . 1 1
N N3 -0.07066(14) 0.28710(12) 0.12031(5) 0.0409(3) Uani d . 1 1
N N2 0.26751(13) 0.30391(12) 0.26544(5) 0.0410(3) Uani d . 1 1
O O4 0.37816(13) 0.37345(12) 0.23659(5) 0.0573(3) Uani d . 1 1
O O5 0.21779(16) 0.35660(13) 0.31806(7) 0.0743(4) Uani d . 1 1
O O6 0.20595(15) 0.18569(12) 0.24225(5) 0.0625(3) Uani d . 1 1
N N1 0.43842(14) 0.14691(14) 0.44408(6) 0.0486(3) Uani d . 1 1
O O1 0.49718(18) 0.26837(13) 0.46985(6) 0.0719(3) Uani d . 1 1
O O2 0.49348(16) 0.10390(15) 0.39153(6) 0.0766(4) Uani d . 1 1
O O3 0.33557(14) 0.07557(17) 0.47326(8) 0.0917(5) Uani d . 1 1

loop_
_atom_site_aniso_label
_atom_site_aniso_U_11
_atom_site_aniso_U_22
_atom_site_aniso_U_33
_atom_site_aniso_U_12
_atom_site_aniso_U_13
_atom_site_aniso_U_23
O8 0.0685(7) 0.0463(6) 0.0767(7) -0.0175(5) 0.0153(6) -0.0120(5)
O9 0.0719(7) 0.0479(6) 0.0544(6) 0.0080(5) 0.0245(5) -0.0032(4)
N5 0.0334(5) 0.0314(5) 0.0327(5) 0.0000(4) 0.0066(4) 0.0000(4)
N4 0.0540(6) 0.0339(5) 0.0495(6) -0.0102(5) 0.0187(5) -0.0043(4)
N6 0.0467(6) 0.0392(6) 0.0450(6) -0.0089(4) 0.0112(5) -0.0005(4)
C4 0.0464(7) 0.0388(6) 0.0310(6) -0.0053(5) 0.0050(5) -0.0014(4)
C1 0.0463(7) 0.0442(7) 0.0363(6) -0.0068(5) -0.0017(5) 0.0017(5)
C5 0.0439(6) 0.0331(6) 0.0420(7) -0.0028(5) 0.0035(5) 0.0057(5)
C3 0.0580(8) 0.0391(7) 0.0377(7) 0.0003(6) 0.0109(6) 0.0048(5)
C2 0.0487(7) 0.0451(7) 0.0401(7) -0.0117(6) 0.0066(6) -0.0092(5)
C6 0.0389(6) 0.0374(7) 0.0565(8) -0.0016(5) 0.0059(6) 0.0043(6)
O7 0.0538(6) 0.0439(5) 0.0785(7) -0.0018(4) 0.0255(5) 0.0070(5)
N3 0.0442(6) 0.0383(6) 0.0402(6) 0.0027(5) 0.0050(4) 0.0053(4)
N2 0.0399(5) 0.0419(6) 0.0414(6) -0.0011(4) 0.0059(5) -0.0061(4)
O4 0.0572(6) 0.0620(7) 0.0559(6) -0.0157(5) 0.0205(5) -0.0081(5)
O5 0.0777(7) 0.0731(8) 0.0802(8) -0.0278(6) 0.0434(6) -0.0406(6)
O6 0.0849(8) 0.0474(6) 0.0571(6) -0.0186(5) 0.0162(6) -0.0165(5)
N1 0.0379(5) 0.0574(7) 0.0515(7) 0.0028(5) 0.0087(5) 0.0133(5)
O1 0.1058(9) 0.0543(7) 0.0572(7) -0.0008(6) 0.0166(6) -0.0007(5)
O2 0.0825(8) 0.0947(10) 0.0554(7) -0.0013(7) 0.0206(6) -0.0126(6)
O3 0.0447(6) 0.1131(11) 0.1208(11) -0.0054(6) 0.0251(7) 0.0587(9)

loop_
_atom_type_symbol
_atom_type_description
_atom_type_scat_dispersion_real
_atom_type_scat_dispersion_imag
_atom_type_scat_source
C C 0.0033 0.0016 'International Tables Vol C Tables 4.2.6.8 and 6.1.1.4'
H H 0.0000 0.0000 'International Tables Vol C Tables 4.2.6.8 and 6.1.1.4'
N N 0.0061 0.0033 'International Tables Vol C Tables 4.2.6.8 and 6.1.1.4'
O O 0.0106 0.0060 'International Tables Vol C Tables 4.2.6.8 and 6.1.1.4'

loop_
_geom_angle_atom_site_label_1
_geom_angle_atom_site_label_2
_geom_angle_atom_site_label_3
_geom_angle
C5 N5 C4 113.34(9)
C5 N5 C1 109.08(9)
C4 N5 C1 109.00(9)
C5 N5 H5 108.4
C4 N5 H5 108.4
C1 N5 H5 108.4
C2 N4 C3 111.09(9)
C2 N4 H4A 109.4
C3 N4 H4A 109.4
C2 N4 H4B 109.4
C3 N4 H4B 109.4
H4A N4 H4B 108.0
C6 N6 H7A 109.5
C6 N6 H7B 109.5
H7A N6 H7B 109.5
C6 N6 H7C 109.5
H7A N6 H7C 109.5
H7B N6 H7C 109.5
N5 C4 C3 111.21(10)
N5 C4 H4C 109.4
C3 C4 H4C 109.4
N5 C4 H4D 109.4
C3 C4 H4D 109.4
H4C C4 H4D 108.0
C2 C1 N5 110.85(10)
C2 C1 H1A 109.5
N5 C1 H1A 109.5
C2 C1 H1B 109.5
N5 C1 H1B 109.5
H1A C1 H1B 108.1
N5 C5 C6 113.14(10)
N5 C5 H5A 109.0
C6 C5 H5A 109.0
N5 C5 H5B 109.0
C6 C5 H5B 109.0
H5A C5 H5B 107.8
N4 C3 C4 110.13(10)
N4 C3 H3A 109.6
C4 C3 H3A 109.6
N4 C3 H3B 109.6
C4 C3 H3B 109.6
H3A C3 H3B 108.1
N4 C2 C1 109.54(10)
N4 C2 H2A 109.8
C1 C2 H2A 109.8
N4 C2 H2B 109.8
C1 C2 H2B 109.8
H2A C2 H2B 108.2
N6 C6 C5 108.72(10)
N6 C6 H6A 109.9
C5 C6 H6A 109.9
N6 C6 H6B 109.9
C5 C6 H6B 109.9
H6A C6 H6B 108.3
O7 N3 O8 120.31(11)
O7 N3 O9 120.08(11)
O8 N3 O9 119.59(11)
O6 N2 O5 119.43(11)
O6 N2 O4 121.27(11)
O5 N2 O4 119.29(11)
O3 N1 O2 123.17(15)
O3 N1 O1 119.22(14)
O2 N1 O1 117.55(12)

loop_
_geom_bond_atom_site_label_1
_geom_bond_atom_site_label_2
_geom_bond_distance
O8 N3 1.2411(14)
O9 N3 1.2468(14)
N5 C5 1.4918(15)
N5 C4 1.5000(15)
N5 C1 1.5037(15)
N5 H5 0.9100
N4 C2 1.4831(16)
N4 C3 1.4878(17)
N4 H4A 0.9000
N4 H4B 0.9000
N6 C6 1.4836(16)
N6 H7A 0.8900
N6 H7B 0.8900
N6 H7C 0.8900
C4 C3 1.5094(17)
C4 H4C 0.9700
C4 H4D 0.9700
C1 C2 1.5028(19)
C1 H1A 0.9700
C1 H1B 0.9700
C5 C6 1.5114(18)
C5 H5A 0.9700
C5 H5B 0.9700
C3 H3A 0.9700
C3 H3B 0.9700
C2 H2A 0.9700
C2 H2B 0.9700
C6 H6A 0.9700
C6 H6B 0.9700
O7 N3 1.2379(14)
N2 O6 1.2261(14)
N2 O5 1.2402(14)
N2 O4 1.2512(14)
N1 O3 1.2187(15)
N1 O2 1.2269(16)
N1 O1 1.2611(16)

loop_
_geom_hbond_atom_site_label_D
_geom_hbond_atom_site_label_H
_geom_hbond_atom_site_label_A
_geom_hbond_site_symmetry_A
_geom_hbond_distance_DH
_geom_hbond_distance_HA
_geom_hbond_distance_DA
_geom_hbond_angle_DHA
N5 H5 O1 2_655 0.91 2.00 2.8074(16) 146.4
N5 H5 O2 2_655 0.91 2.34 3.1755(17) 152.1
N4 H4A O9 . 0.90 2.05 2.9008(15) 157.8
N4 H4A O7 . 0.90 2.29 2.9947(15) 134.5
N4 H4B O5 2 0.90 1.93 2.8065(16) 165.4
N4 H4B O6 2 0.90 2.43 3.0387(15) 125.4
N6 H7A O1 4_575 0.89 2.16 2.9224(15) 143.5
N6 H7A O3 4_575 0.89 2.47 3.322(2) 160.5
N6 H7B O9 1_665 0.89 2.15 3.0360(15) 172.9
N6 H7B O8 1_665 0.89 2.45 3.1171(16) 131.8
N6 H7C O4 1_565 0.89 1.99 2.8033(14) 151.9

loop_
_geom_torsion_atom_site_label_1
_geom_torsion_atom_site_label_2
_geom_torsion_atom_site_label_3
_geom_torsion_atom_site_label_4
_geom_torsion
C5 N5 C4 C3 178.55(10)
C1 N5 C4 C3 56.88(13)
C5 N5 C1 C2 177.55(10)
C4 N5 C1 C2 -58.23(13)
C4 N5 C5 C6 71.34(13)
C1 N5 C5 C6 -167.04(11)
C2 N4 C3 C4 57.49(14)
N5 C4 C3 N4 -56.80(14)
C3 N4 C2 C1 -58.69(14)
N5 C1 C2 N4 59.29(14)
N5 C5 C6 N6 -172.78(10)
